data_4066109
loop_
_publ_author_name
'Patel, Upali'
'Sharma, Sagar'
'Singh, Harkesh B.'
'Dey, Sandip'
'Jain, Vimal K.'
'Wolmersh\"auser, Gotthelf'
'Butcher, Ray J.'

_publ_section_title
;
 Intermetallic Bonds in Metallophilic Mercuraazametallamacrocycles of
 Synthetic Design
;
_journal_issue 19
_journal_name_full Organometallics
_journal_page_first 4265
_journal_paper_doi 10.1021/om100297v
_journal_volume 29
_journal_year 2010
_chemical_formula_moiety 'C40 H28 Hg2 N4'
_chemical_formula_sum 'C40 H28 Hg2 N4'
_chemical_formula_weight 965.84
_chemical_name_systematic
; 
 ? 
;
_space_group_IT_number 14
_symmetry_cell_setting monoclinic
_symmetry_space_group_name_Hall '-P 2ybc'
_symmetry_space_group_name_H-M 'P 1 21/c 1'
_atom_sites_solution_hydrogens geom
_atom_sites_solution_primary direct
_atom_sites_solution_secondary difmap
_audit_creation_method SHELXL-97
_cell_angle_alpha 90.00
_cell_angle_beta 100.7450(10)
_cell_angle_gamma 90.00
_cell_formula_units_Z 8
_cell_length_a 18.3577(16)
_cell_length_b 8.6721(8)
_cell_length_c 41.832(4)
_cell_measurement_reflns_used 9912
_cell_measurement_temperature 293(2)
_cell_measurement_theta_max 30.10
_cell_measurement_theta_min 2.26
_cell_volume 6542.9(10)
_computing_cell_refinement 'Bruker Apex 2'
_computing_data_collection 'Bruker Apex 2'
_computing_data_reduction 'Bruker Apex 2'
_computing_molecular_graphics 'Bruker SHELXTL'
_computing_publication_material 'Bruker SHELXTL'
_computing_structure_refinement 'SHELXL-97 (Sheldrick, 1997)'
_computing_structure_solution 'SHELXS-97 (Sheldrick, 1990)'
_diffrn_ambient_temperature 293(2)
_diffrn_measured_fraction_theta_full 0.997
_diffrn_measured_fraction_theta_max 0.922
_diffrn_measurement_device_type 'Bruker Apex 2 CCD area detector'
_diffrn_measurement_method '\w scans'
_diffrn_radiation_monochromator graphite
_diffrn_radiation_source 'fine-focus sealed tube'
_diffrn_radiation_type MoK\a
_diffrn_radiation_wavelength 0.71073
_diffrn_reflns_av_R_equivalents 0.0000
_diffrn_reflns_av_sigmaI/netI 0.0744
_diffrn_reflns_limit_h_max 24
_diffrn_reflns_limit_h_min -25
_diffrn_reflns_limit_k_max 12
_diffrn_reflns_limit_k_min 0
_diffrn_reflns_limit_l_max 58
_diffrn_reflns_limit_l_min 0
_diffrn_reflns_number 19140
_diffrn_reflns_theta_full 25.00
_diffrn_reflns_theta_max 30.93
_diffrn_reflns_theta_min 2.09
_diffrn_standards_decay_% <2%
_exptl_absorpt_coefficient_mu 9.409
_exptl_absorpt_correction_T_max 0.6505
_exptl_absorpt_correction_T_min 0.0932
_exptl_absorpt_correction_type multi-scan
_exptl_absorpt_process_details 'Sadabs (Sheldrick, 1996)'
_exptl_crystal_colour yellow
_exptl_crystal_density_diffrn 1.961
_exptl_crystal_density_method 'not measured'
_exptl_crystal_description plate
_exptl_crystal_F_000 3648
_exptl_crystal_size_max 0.48
_exptl_crystal_size_mid 0.39
_exptl_crystal_size_min 0.05
_refine_diff_density_max 2.419
_refine_diff_density_min -1.968
_refine_diff_density_rms 0.244
_refine_ls_extinction_coef 0.000045(15)
_refine_ls_extinction_method none
_refine_ls_goodness_of_fit_ref 1.010
_refine_ls_hydrogen_treatment constr
_refine_ls_matrix_type full
_refine_ls_number_parameters 829
_refine_ls_number_reflns 19140
_refine_ls_number_restraints 0
_refine_ls_restrained_S_all 1.010
_refine_ls_R_factor_all 0.0643
_refine_ls_R_factor_gt 0.0415
_refine_ls_shift/su_max 0.006
_refine_ls_shift/su_mean 0.000
_refine_ls_structure_factor_coef Fsqd
_refine_ls_weighting_details 'calc w=1/[\s^2^(Fo^2^)+(0.0398P)^2^] where P=(Fo^2^+2Fc^2^)/3'
_refine_ls_weighting_scheme calc
_refine_ls_wR_factor_gt 0.0924
_refine_ls_wR_factor_ref 0.1018
_reflns_number_gt 14353
_reflns_number_total 19140
_reflns_threshold_expression I>2\s(I)
_cod_data_source_file om100297v_si_002.cif
_cod_data_source_block 7
_cod_depositor_comments
;
The following automatic conversions were performed:

'_symmetry_cell_setting' value 'Monoclinic' changed to 'monoclinic'
according to /home/saulius/struct/CIF-dictionaries/cif_core.dic
dictionary named 'cif_core.dic' version 2.4.1 from 2010-06-29.

Automatic conversion script
Id: cif_fix_values 1715 2011-07-08 13:25:40Z adriana 
;
_cod_original_sg_symbol_H-M 'P 21/c'
_cod_database_code 4066109

loop_
_symmetry_equiv_pos_as_xyz
'x, y, z'
'-x, y+1/2, -z+1/2'
'-x, -y, -z'
'x, -y-1/2, z-1/2'

loop_
_atom_site_label
_atom_site_type_symbol
_atom_site_fract_x
_atom_site_fract_y
_atom_site_fract_z
_atom_site_U_iso_or_equiv
_atom_site_adp_type
_atom_site_occupancy
_atom_site_symmetry_multiplicity
_atom_site_calc_flag
_atom_site_refinement_flags
Hg1 Hg 0.788106(10) 0.22256(2) 0.612206(5) 0.01709(5) Uani 1 1 d .
Hg2 Hg 0.666662(10) 0.49802(2) 0.642627(5) 0.01578(5) Uani 1 1 d .
N1A N 0.8498(2) 0.5126(5) 0.61723(11) 0.0181(9) Uani 1 1 d .
N2A N 0.7130(2) 0.6322(5) 0.58968(10) 0.0169(9) Uani 1 1 d .
N1B N 0.6748(2) 0.2319(5) 0.67931(11) 0.0178(9) Uani 1 1 d .
N2B N 0.6597(2) 0.0742(5) 0.62160(11) 0.0188(9) Uani 1 1 d .
C1A C 0.8656(3) 0.2290(6) 0.65530(14) 0.0188(11) Uani 1 1 d .
C2A C 0.8782(3) 0.1048(7) 0.67719(14) 0.0237(12) Uani 1 1 d .
H2AA H 0.8522 0.0134 0.6720 0.028 Uiso 1 1 calc R
C3A C 0.9285(3) 0.1151(7) 0.70624(14) 0.0236(12) Uani 1 1 d .
H3AA H 0.9358 0.0306 0.7202 0.028 Uiso 1 1 calc R
C4A C 0.9682(3) 0.2498(7) 0.71483(15) 0.0255(13) Uani 1 1 d .
H4AA H 1.0020 0.2566 0.7343 0.031 Uiso 1 1 calc R
C5A C 0.9561(3) 0.3738(7) 0.69371(13) 0.0214(12) Uani 1 1 d .
H5AA H 0.9822 0.4648 0.6992 0.026 Uiso 1 1 calc R
C6A C 0.9058(2) 0.3655(6) 0.66447(13) 0.0169(11) Uani 1 1 d .
C7A C 0.8960(3) 0.5040(6) 0.64389(13) 0.0178(11) Uani 1 1 d .
H7AA H 0.9251 0.5899 0.6507 0.021 Uiso 1 1 calc R
C8A C 0.8470(3) 0.6479(6) 0.59792(13) 0.0181(11) Uani 1 1 d .
C9A C 0.9110(3) 0.7224(7) 0.59253(14) 0.0242(13) Uani 1 1 d .
H9AA H 0.9571 0.6835 0.6022 0.029 Uiso 1 1 calc R
C10A C 0.9077(3) 0.8516(7) 0.57337(15) 0.0275(13) Uani 1 1 d .
H10A H 0.9511 0.8982 0.5698 0.033 Uiso 1 1 calc R
C11A C 0.8393(3) 0.9121(7) 0.55937(14) 0.0230(12) Uani 1 1 d .
H11A H 0.8367 1.0010 0.5468 0.028 Uiso 1 1 calc R
C12A C 0.7746(3) 0.8402(6) 0.56417(13) 0.0202(11) Uani 1 1 d .
H12A H 0.7289 0.8814 0.5547 0.024 Uiso 1 1 calc R
C13A C 0.7773(3) 0.7077(6) 0.58292(13) 0.0179(11) Uani 1 1 d .
C14A C 0.6564(3) 0.6151(6) 0.56693(13) 0.0163(10) Uani 1 1 d .
H14A H 0.6587 0.6525 0.5463 0.020 Uiso 1 1 calc R
C15A C 0.5880(3) 0.5388(6) 0.57198(12) 0.0155(10) Uani 1 1 d .
C16A C 0.5299(3) 0.5255(6) 0.54551(13) 0.0186(11) Uani 1 1 d .
H16A H 0.5345 0.5702 0.5258 0.022 Uiso 1 1 calc R
C17A C 0.4649(3) 0.4468(7) 0.54782(14) 0.0233(12) Uani 1 1 d .
H17A H 0.4266 0.4387 0.5299 0.028 Uiso 1 1 calc R
C18A C 0.4585(3) 0.3806(7) 0.57740(13) 0.0212(12) Uani 1 1 d .
H18A H 0.4160 0.3258 0.5794 0.025 Uiso 1 1 calc R
C19A C 0.5167(3) 0.3967(6) 0.60444(13) 0.0193(11) Uani 1 1 d .
H19A H 0.5113 0.3528 0.6242 0.023 Uiso 1 1 calc R
C20A C 0.5820(3) 0.4761(6) 0.60272(13) 0.0150(10) Uani 1 1 d .
C1B C 0.7459(3) 0.5321(6) 0.68467(13) 0.0173(11) Uani 1 1 d .
C2B C 0.7833(3) 0.6711(7) 0.69086(14) 0.0223(12) Uani 1 1 d .
H2BA H 0.7732 0.7504 0.6757 0.027 Uiso 1 1 calc R
C3B C 0.8356(3) 0.6951(7) 0.71919(14) 0.0240(12) Uani 1 1 d .
H3BA H 0.8605 0.7888 0.7226 0.029 Uiso 1 1 calc R
C4B C 0.8505(3) 0.5788(7) 0.74227(14) 0.0234(12) Uani 1 1 d .
H4BA H 0.8845 0.5947 0.7614 0.028 Uiso 1 1 calc R
C5B C 0.8141(3) 0.4385(7) 0.73644(13) 0.0199(11) Uani 1 1 d .
H5BA H 0.8246 0.3595 0.7517 0.024 Uiso 1 1 calc R
C6B C 0.7615(3) 0.4140(6) 0.70777(12) 0.0167(10) Uani 1 1 d .
C7B C 0.7246(3) 0.2639(6) 0.70367(13) 0.0178(11) Uani 1 1 d .
H7BA H 0.7382 0.1891 0.7196 0.021 Uiso 1 1 calc R
C8B C 0.6398(3) 0.0853(6) 0.67705(12) 0.0176(11) Uani 1 1 d .
C9B C 0.6089(3) 0.0240(6) 0.70235(13) 0.0200(11) Uani 1 1 d .
H9BA H 0.6127 0.0775 0.7219 0.024 Uiso 1 1 calc R
C10B C 0.5722(3) -0.1181(7) 0.69833(14) 0.0237(12) Uani 1 1 d .
H10B H 0.5517 -0.1586 0.7152 0.028 Uiso 1 1 calc R
C11B C 0.5662(3) -0.1981(7) 0.66967(14) 0.0218(12) Uani 1 1 d .
H11B H 0.5424 -0.2933 0.6673 0.026 Uiso 1 1 calc R
C12B C 0.5954(3) -0.1370(6) 0.64446(13) 0.0182(11) Uani 1 1 d .
H12B H 0.5919 -0.1921 0.6252 0.022 Uiso 1 1 calc R
C13B C 0.6305(3) 0.0075(6) 0.64752(13) 0.0176(11) Uani 1 1 d .
C14B C 0.6205(3) 0.0743(6) 0.59268(13) 0.0186(11) Uani 1 1 d .
H14B H 0.5740 0.0281 0.5895 0.022 Uiso 1 1 calc R
C15B C 0.6450(3) 0.1430(6) 0.56469(13) 0.0189(11) Uani 1 1 d .
C16B C 0.5977(3) 0.1375(7) 0.53468(14) 0.0271(13) Uani 1 1 d .
H16B H 0.5519 0.0892 0.5330 0.033 Uiso 1 1 calc R
C17B C 0.6167(3) 0.2016(8) 0.50724(14) 0.0296(14) Uani 1 1 d .
H17B H 0.5849 0.1945 0.4872 0.036 Uiso 1 1 calc R
C18B C 0.6843(3) 0.2771(8) 0.51012(15) 0.0311(14) Uani 1 1 d .
H18B H 0.6976 0.3224 0.4919 0.037 Uiso 1 1 calc R
C19B C 0.7323(3) 0.2856(7) 0.53999(13) 0.0217(12) Uani 1 1 d .
H19B H 0.7772 0.3371 0.5414 0.026 Uiso 1 1 calc R
C20B C 0.7146(3) 0.2183(6) 0.56811(14) 0.0195(11) Uani 1 1 d .
Hg3 Hg 0.285097(10) 0.45375(2) 0.613063(5) 0.01647(5) Uani 1 1 d .
Hg4 Hg 0.156414(10) 0.18171(2) 0.639792(5) 0.01642(5) Uani 1 1 d .
N1C N 0.1530(2) 0.6031(5) 0.61662(11) 0.0176(9) Uani 1 1 d .
N2C N 0.1646(2) 0.4567(5) 0.67521(11) 0.0190(9) Uani 1 1 d .
N1D N 0.2183(2) 0.0450(5) 0.59239(11) 0.0167(9) Uani 1 1 d .
N2D N 0.3517(2) 0.1675(5) 0.62471(10) 0.0160(9) Uani 1 1 d .
C1C C 0.2178(3) 0.4495(6) 0.56708(14) 0.0183(11) Uani 1 1 d .
C2C C 0.2405(3) 0.3788(7) 0.54016(13) 0.0219(12) Uani 1 1 d .
H2CA H 0.2860 0.3286 0.5431 0.026 Uiso 1 1 calc R
C3C C 0.1964(3) 0.3823(7) 0.50934(14) 0.0266(13) Uani 1 1 d .
H3CA H 0.2131 0.3347 0.4921 0.032 Uiso 1 1 calc R
C4C C 0.1281(3) 0.4553(7) 0.50383(13) 0.0239(12) Uani 1 1 d .
H4CA H 0.0991 0.4586 0.4831 0.029 Uiso 1 1 calc R
C5C C 0.1041(3) 0.5234(7) 0.53001(13) 0.0229(12) Uani 1 1 d .
H5CA H 0.0580 0.5712 0.5268 0.027 Uiso 1 1 calc R
C6C C 0.1478(3) 0.5216(6) 0.56105(13) 0.0165(11) Uani 1 1 d .
C7C C 0.1179(3) 0.5957(6) 0.58741(13) 0.0194(11) Uani 1 1 d .
H7CA H 0.0710 0.6396 0.5825 0.023 Uiso 1 1 calc R
C8C C 0.1211(3) 0.6750(6) 0.64095(13) 0.0189(11) Uani 1 1 d .
C9C C 0.0832(3) 0.8157(6) 0.63629(14) 0.0209(12) Uani 1 1 d .
H9CA H 0.0781 0.8655 0.6163 0.025 Uiso 1 1 calc R
C10C C 0.0531(3) 0.8821(7) 0.66107(15) 0.0257(13) Uani 1 1 d .
H10C H 0.0274 0.9749 0.6575 0.031 Uiso 1 1 calc R
C11C C 0.0611(3) 0.8108(7) 0.69096(14) 0.0246(12) Uani 1 1 d .
H11C H 0.0407 0.8547 0.7076 0.030 Uiso 1 1 calc R
C12C C 0.1004(3) 0.6711(7) 0.69616(14) 0.0224(12) Uani 1 1 d .
H12C H 0.1063 0.6235 0.7164 0.027 Uiso 1 1 calc R
C13C C 0.1303(3) 0.6032(6) 0.67152(13) 0.0183(11) Uani 1 1 d .
C14C C 0.2128(3) 0.4243(6) 0.70056(13) 0.0195(11) Uani 1 1 d .
H14C H 0.2262 0.5004 0.7162 0.023 Uiso 1 1 calc R
C15C C 0.2478(3) 0.2717(6) 0.70591(13) 0.0175(11) Uani 1 1 d .
C16C C 0.2990(3) 0.2515(7) 0.73478(13) 0.0224(12) Uani 1 1 d .
H16C H 0.3096 0.3330 0.7494 0.027 Uiso 1 1 calc R
C17C C 0.3341(3) 0.1105(7) 0.74185(14) 0.0243(13) Uani 1 1 d .
H17C H 0.3679 0.0966 0.7611 0.029 Uiso 1 1 calc R
C18C C 0.3180(3) -0.0090(7) 0.71985(14) 0.0275(13) Uani 1 1 d .
H18C H 0.3415 -0.1038 0.7242 0.033 Uiso 1 1 calc R
C19C C 0.2668(3) 0.0120(7) 0.69105(14) 0.0242(12) Uani 1 1 d .
H19C H 0.2564 -0.0702 0.6766 0.029 Uiso 1 1 calc R
C20C C 0.2305(3) 0.1533(6) 0.68311(13) 0.0192(11) Uani 1 1 d .
C1D C 0.0796(3) 0.1948(6) 0.59657(14) 0.0170(11) Uani 1 1 d .
C2D C 0.0100(3) 0.2632(6) 0.59465(14) 0.0213(12) Uani 1 1 d .
H2DA H -0.0025 0.3062 0.6133 0.026 Uiso 1 1 calc R
C3D C -0.0412(3) 0.2685(7) 0.56565(15) 0.0256(13) Uani 1 1 d .
H3DA H -0.0870 0.3152 0.5651 0.031 Uiso 1 1 calc R
C4D C -0.0243(3) 0.2040(7) 0.53712(14) 0.0243(13) Uani 1 1 d .
H4DA H -0.0585 0.2074 0.5177 0.029 Uiso 1 1 calc R
C5D C 0.0443(3) 0.1353(7) 0.53849(13) 0.0210(11) Uani 1 1 d .
H5DA H 0.0561 0.0925 0.5197 0.025 Uiso 1 1 calc R
C6D C 0.0959(3) 0.1291(6) 0.56745(13) 0.0163(10) Uani 1 1 d .
C7D C 0.1683(2) 0.0565(6) 0.56714(13) 0.0161(10) Uani 1 1 d .
H7DA H 0.1777 0.0175 0.5476 0.019 Uiso 1 1 calc R
C8D C 0.2854(2) -0.0342(6) 0.59070(13) 0.0149(10) Uani 1 1 d .
C9D C 0.2863(3) -0.1736(6) 0.57460(12) 0.0180(11) Uani 1 1 d .
H9DA H 0.2419 -0.2142 0.5634 0.022 Uiso 1 1 calc R
C10D C 0.3517(3) -0.2538(6) 0.57487(13) 0.0189(11) Uani 1 1 d .
H10D H 0.3514 -0.3466 0.5637 0.023 Uiso 1 1 calc R
C11D C 0.4176(3) -0.1935(7) 0.59210(14) 0.0224(12) Uani 1 1 d .
H11D H 0.4618 -0.2466 0.5925 0.027 Uiso 1 1 calc R
C12D C 0.4179(3) -0.0549(6) 0.60859(13) 0.0185(11) Uani 1 1 d .
H12D H 0.4625 -0.0150 0.6198 0.022 Uiso 1 1 calc R
C13D C 0.3524(3) 0.0247(6) 0.60850(13) 0.0160(10) Uani 1 1 d .
C14D C 0.3934(3) 0.1880(6) 0.65242(13) 0.0169(10) Uani 1 1 d .
H14D H 0.4203 0.1044 0.6623 0.020 Uiso 1 1 calc R
C15D C 0.4011(3) 0.3365(6) 0.66948(12) 0.0169(10) Uani 1 1 d .
C16D C 0.4530(3) 0.3444(7) 0.69844(13) 0.0228(12) Uani 1 1 d .
H16D H 0.4810 0.2577 0.7058 0.027 Uiso 1 1 calc R
C17D C 0.4634(3) 0.4789(7) 0.71640(14) 0.0261(13) Uani 1 1 d .
H17D H 0.4975 0.4829 0.7358 0.031 Uiso 1 1 calc R
C18D C 0.4223(3) 0.6074(7) 0.70491(14) 0.0252(13) Uani 1 1 d .
H18D H 0.4286 0.6986 0.7168 0.030 Uiso 1 1 calc R
C19D C 0.3714(3) 0.6015(7) 0.67570(14) 0.0237(12) Uani 1 1 d .
H19D H 0.3445 0.6895 0.6684 0.028 Uiso 1 1 calc R
C20D C 0.3597(3) 0.4652(6) 0.65688(13) 0.0179(11) Uani 1 1 d .

loop_
_atom_site_aniso_label
_atom_site_aniso_U_11
_atom_site_aniso_U_22
_atom_site_aniso_U_33
_atom_site_aniso_U_23
_atom_site_aniso_U_13
_atom_site_aniso_U_12
Hg1 0.01689(9) 0.01634(11) 0.01739(10) 0.00044(8) 0.00154(7) -0.00063(7)
Hg2 0.01668(9) 0.01597(11) 0.01390(10) 0.00175(8) 0.00087(7) 0.00113(7)
N1A 0.0141(18) 0.015(2) 0.025(2) 0.0039(19) 0.0044(17) 0.0007(16)
N2A 0.0149(18) 0.016(2) 0.020(2) 0.0005(18) 0.0028(17) -0.0009(16)
N1B 0.022(2) 0.016(2) 0.015(2) 0.0034(18) 0.0022(17) 0.0003(17)
N2B 0.018(2) 0.017(2) 0.020(2) 0.0015(19) -0.0017(18) 0.0019(17)
C1A 0.019(2) 0.014(3) 0.024(3) -0.001(2) 0.006(2) -0.0007(19)
C2A 0.024(3) 0.023(3) 0.025(3) 0.004(2) 0.005(2) 0.001(2)
C3A 0.022(2) 0.025(3) 0.024(3) 0.007(2) 0.007(2) 0.008(2)
C4A 0.017(2) 0.031(4) 0.026(3) 0.004(3) -0.003(2) 0.007(2)
C5A 0.016(2) 0.026(3) 0.022(3) -0.001(2) 0.001(2) 0.000(2)
C6A 0.012(2) 0.014(3) 0.024(3) 0.000(2) 0.002(2) 0.0007(18)
C7A 0.016(2) 0.014(3) 0.023(3) -0.002(2) 0.004(2) -0.0023(19)
C8A 0.018(2) 0.015(3) 0.022(3) -0.003(2) 0.004(2) -0.0011(19)
C9A 0.017(2) 0.021(3) 0.034(3) 0.001(3) 0.004(2) -0.004(2)
C10A 0.023(3) 0.020(3) 0.040(4) 0.002(3) 0.009(3) -0.004(2)
C11A 0.028(3) 0.017(3) 0.025(3) 0.003(2) 0.007(2) -0.003(2)
C12A 0.023(2) 0.019(3) 0.019(3) 0.002(2) 0.004(2) 0.000(2)
C13A 0.015(2) 0.017(3) 0.023(3) -0.005(2) 0.005(2) -0.0018(19)
C14A 0.018(2) 0.014(3) 0.017(3) 0.004(2) 0.005(2) 0.0043(19)
C15A 0.015(2) 0.019(3) 0.013(2) 0.001(2) 0.0038(19) 0.0055(19)
C16A 0.018(2) 0.022(3) 0.015(3) -0.004(2) 0.001(2) 0.001(2)
C17A 0.015(2) 0.027(3) 0.026(3) -0.003(3) 0.002(2) 0.000(2)
C18A 0.018(2) 0.023(3) 0.024(3) -0.003(2) 0.007(2) -0.001(2)
C19A 0.023(2) 0.020(3) 0.014(3) 0.004(2) 0.004(2) 0.005(2)
C20A 0.015(2) 0.011(3) 0.020(3) 0.001(2) 0.006(2) 0.0028(18)
C1B 0.019(2) 0.016(3) 0.018(3) -0.001(2) 0.004(2) 0.0029(19)
C2B 0.023(2) 0.020(3) 0.022(3) 0.002(2) 0.001(2) -0.003(2)
C3B 0.024(3) 0.021(3) 0.026(3) -0.002(2) 0.001(2) -0.006(2)
C4B 0.016(2) 0.029(3) 0.023(3) -0.007(2) 0.001(2) -0.002(2)
C5B 0.017(2) 0.023(3) 0.018(3) 0.002(2) 0.000(2) 0.001(2)
C6B 0.016(2) 0.021(3) 0.012(2) -0.002(2) 0.0004(19) 0.003(2)
C7B 0.018(2) 0.017(3) 0.018(3) 0.004(2) 0.001(2) 0.000(2)
C8B 0.018(2) 0.020(3) 0.014(3) 0.000(2) -0.001(2) 0.001(2)
C9B 0.021(2) 0.020(3) 0.017(3) 0.005(2) 0.000(2) -0.001(2)
C10B 0.018(2) 0.026(3) 0.026(3) 0.011(3) 0.002(2) 0.001(2)
C11B 0.017(2) 0.019(3) 0.028(3) 0.006(2) 0.000(2) 0.000(2)
C12B 0.016(2) 0.019(3) 0.018(3) 0.003(2) -0.002(2) 0.0045(19)
C13B 0.018(2) 0.013(3) 0.020(3) 0.006(2) 0.001(2) 0.0023(19)
C14B 0.014(2) 0.017(3) 0.025(3) 0.000(2) 0.006(2) 0.0036(19)
C15B 0.020(2) 0.015(3) 0.022(3) -0.002(2) 0.005(2) 0.002(2)
C16B 0.025(3) 0.029(4) 0.026(3) -0.003(3) 0.002(2) -0.007(2)
C17B 0.032(3) 0.039(4) 0.016(3) 0.002(3) -0.003(2) 0.001(3)
C18B 0.040(3) 0.033(4) 0.019(3) 0.008(3) 0.003(3) 0.002(3)
C19B 0.022(2) 0.022(3) 0.021(3) 0.003(2) 0.006(2) 0.001(2)
C20B 0.020(2) 0.011(3) 0.028(3) 0.003(2) 0.004(2) 0.0017(19)
Hg3 0.01570(9) 0.01525(11) 0.01794(10) -0.00026(8) 0.00181(7) 0.00101(7)
Hg4 0.01781(9) 0.01564(11) 0.01544(10) -0.00157(8) 0.00213(7) 0.00002(7)
N1C 0.022(2) 0.015(2) 0.016(2) -0.0042(18) 0.0042(18) -0.0006(17)
N2C 0.022(2) 0.017(2) 0.018(2) -0.0031(18) 0.0017(18) -0.0014(17)
N1D 0.0146(18) 0.016(2) 0.020(2) -0.0029(18) 0.0059(17) 0.0003(16)
N2D 0.0176(19) 0.016(2) 0.014(2) -0.0006(18) 0.0028(16) -0.0012(17)
C1C 0.014(2) 0.013(3) 0.028(3) 0.003(2) 0.004(2) -0.0056(18)
C2C 0.022(2) 0.022(3) 0.024(3) -0.005(2) 0.009(2) 0.000(2)
C3C 0.037(3) 0.024(3) 0.022(3) -0.008(2) 0.012(3) -0.006(2)
C4C 0.029(3) 0.027(3) 0.014(3) 0.001(2) -0.001(2) -0.004(2)
C5C 0.025(3) 0.022(3) 0.021(3) 0.003(2) 0.002(2) -0.006(2)
C6C 0.016(2) 0.012(3) 0.022(3) 0.007(2) 0.003(2) -0.0023(18)
C7C 0.013(2) 0.015(3) 0.028(3) 0.002(2) -0.001(2) 0.0002(19)
C8C 0.017(2) 0.016(3) 0.023(3) -0.006(2) 0.002(2) -0.005(2)
C9C 0.016(2) 0.015(3) 0.030(3) 0.001(2) 0.000(2) -0.0010(19)
C10C 0.018(2) 0.021(3) 0.038(4) -0.007(3) 0.005(2) -0.003(2)
C11C 0.021(2) 0.023(3) 0.029(3) -0.008(3) 0.004(2) 0.004(2)
C12C 0.022(2) 0.018(3) 0.027(3) -0.005(2) 0.003(2) -0.002(2)
C13C 0.015(2) 0.015(3) 0.023(3) -0.001(2) -0.001(2) -0.0003(19)
C14C 0.019(2) 0.022(3) 0.018(3) -0.005(2) 0.004(2) 0.000(2)
C15C 0.016(2) 0.019(3) 0.018(3) -0.001(2) 0.004(2) -0.0020(19)
C16C 0.021(2) 0.030(3) 0.016(3) -0.004(2) 0.000(2) -0.002(2)
C17C 0.019(2) 0.034(4) 0.018(3) 0.002(2) -0.002(2) 0.001(2)
C18C 0.030(3) 0.028(4) 0.024(3) 0.006(3) 0.003(2) 0.009(2)
C19C 0.028(3) 0.021(3) 0.023(3) -0.002(2) 0.004(2) 0.003(2)
C20C 0.022(2) 0.018(3) 0.019(3) -0.005(2) 0.005(2) 0.001(2)
C1D 0.015(2) 0.009(3) 0.027(3) 0.005(2) 0.006(2) -0.0008(18)
C2D 0.016(2) 0.019(3) 0.031(3) 0.002(2) 0.009(2) 0.003(2)
C3D 0.018(2) 0.022(3) 0.036(4) 0.012(3) 0.004(2) 0.001(2)
C4D 0.021(2) 0.025(3) 0.023(3) 0.010(2) -0.006(2) -0.004(2)
C5D 0.021(2) 0.019(3) 0.021(3) 0.003(2) 0.001(2) -0.004(2)
C6D 0.016(2) 0.012(3) 0.020(3) -0.004(2) 0.001(2) -0.0017(18)
C7D 0.015(2) 0.014(3) 0.020(3) 0.000(2) 0.004(2) -0.0015(18)
C8D 0.012(2) 0.013(3) 0.020(3) 0.002(2) 0.0031(19) 0.0010(18)
C9D 0.016(2) 0.021(3) 0.016(3) 0.000(2) 0.0014(19) -0.001(2)
C10D 0.024(2) 0.011(3) 0.022(3) 0.000(2) 0.006(2) 0.000(2)
C11D 0.020(2) 0.018(3) 0.029(3) -0.001(2) 0.005(2) 0.005(2)
C12D 0.015(2) 0.017(3) 0.022(3) -0.006(2) 0.001(2) -0.0022(19)
C13D 0.018(2) 0.012(3) 0.018(3) 0.001(2) 0.004(2) -0.0013(19)
C14D 0.017(2) 0.016(3) 0.019(3) 0.000(2) 0.005(2) 0.0008(19)
C15D 0.019(2) 0.017(3) 0.015(3) -0.002(2) 0.005(2) -0.006(2)
C16D 0.020(2) 0.026(3) 0.020(3) -0.004(2) -0.001(2) 0.001(2)
C17D 0.023(3) 0.035(4) 0.020(3) -0.008(3) 0.002(2) -0.008(2)
C18D 0.024(3) 0.020(3) 0.032(3) -0.015(3) 0.007(2) -0.010(2)
C19D 0.026(3) 0.016(3) 0.031(3) -0.004(2) 0.008(2) 0.001(2)
C20D 0.016(2) 0.016(3) 0.023(3) -0.003(2) 0.008(2) -0.0038(19)

loop_
_atom_type_symbol
_atom_type_description
_atom_type_scat_dispersion_real
_atom_type_scat_dispersion_imag
_atom_type_scat_source
C C 0.0033 0.0016 'International Tables Vol C Tables 4.2.6.8 and 6.1.1.4'
H H 0.0000 0.0000 'International Tables Vol C Tables 4.2.6.8 and 6.1.1.4'
N N 0.0061 0.0033 'International Tables Vol C Tables 4.2.6.8 and 6.1.1.4'
Hg Hg -2.3894 9.2266 'International Tables Vol C Tables 4.2.6.8 and 6.1.1.4'

loop_
_geom_angle_atom_site_label_1
_geom_angle_atom_site_label_2
_geom_angle_atom_site_label_3
_geom_angle
C20B Hg1 C1A 177.4(2)
C20A Hg2 C1B 175.07(19)
C7A N1A C8A 119.7(5)
C14A N2A C13A 119.6(5)
C7B N1B C8B 120.0(5)
C14B N2B C13B 119.6(4)
C2A C1A C6A 116.9(5)
C2A C1A Hg1 123.2(4)
C6A C1A Hg1 119.8(4)
C3A C2A C1A 121.6(6)
C3A C2A H2AA 119.2
C1A C2A H2AA 119.2
C2A C3A C4A 120.8(5)
C2A C3A H3AA 119.6
C4A C3A H3AA 119.6
C5A C4A C3A 118.4(5)
C5A C4A H4AA 120.8
C3A C4A H4AA 120.8
C4A C5A C6A 121.6(5)
C4A C5A H5AA 119.2
C6A C5A H5AA 119.2
C5A C6A C1A 120.7(5)
C5A C6A C7A 117.5(5)
C1A C6A C7A 121.8(5)
N1A C7A C6A 123.4(5)
N1A C7A H7AA 118.3
C6A C7A H7AA 118.3
C9A C8A C13A 118.6(5)
C9A C8A N1A 122.1(5)
C13A C8A N1A 119.3(4)
C10A C9A C8A 121.7(5)
C10A C9A H9AA 119.2
C8A C9A H9AA 119.2
C9A C10A C11A 119.6(5)
C9A C10A H10A 120.2
C11A C10A H10A 120.2
C10A C11A C12A 120.0(5)
C10A C11A H11A 120.0
C12A C11A H11A 120.0
C13A C12A C11A 120.9(5)
C13A C12A H12A 119.6
C11A C12A H12A 119.6
C12A C13A C8A 119.2(5)
C12A C13A N2A 123.4(4)
C8A C13A N2A 117.3(5)
N2A C14A C15A 122.9(5)
N2A C14A H14A 118.6
C15A C14A H14A 118.6
C16A C15A C20A 120.8(5)
C16A C15A C14A 118.2(5)
C20A C15A C14A 121.0(4)
C15A C16A C17A 121.7(5)
C15A C16A H16A 119.2
C17A C16A H16A 119.2
C18A C17A C16A 118.7(5)
C18A C17A H17A 120.6
C16A C17A H17A 120.6
C17A C18A C19A 119.7(5)
C17A C18A H18A 120.1
C19A C18A H18A 120.1
C20A C19A C18A 122.5(5)
C20A C19A H19A 118.8
C18A C19A H19A 118.8
C19A C20A C15A 116.6(5)
C19A C20A Hg2 121.8(4)
C15A C20A Hg2 121.5(4)
C2B C1B C6B 118.4(5)
C2B C1B Hg2 121.6(4)
C6B C1B Hg2 120.0(4)
C1B C2B C3B 121.8(5)
C1B C2B H2BA 119.1
C3B C2B H2BA 119.1
C4B C3B C2B 119.8(5)
C4B C3B H3BA 120.1
C2B C3B H3BA 120.1
C5B C4B C3B 119.3(5)
C5B C4B H4BA 120.4
C3B C4B H4BA 120.4
C4B C5B C6B 120.8(5)
C4B C5B H5BA 119.6
C6B C5B H5BA 119.6
C1B C6B C5B 119.8(5)
C1B C6B C7B 122.6(5)
C5B C6B C7B 117.6(5)
N1B C7B C6B 122.6(5)
N1B C7B H7BA 118.7
C6B C7B H7BA 118.7
C13B C8B C9B 119.3(5)
C13B C8B N1B 118.3(5)
C9B C8B N1B 122.2(5)
C8B C9B C10B 119.9(5)
C8B C9B H9BA 120.0
C10B C9B H9BA 120.0
C11B C10B C9B 120.6(5)
C11B C10B H10B 119.7
C9B C10B H10B 119.7
C10B C11B C12B 119.7(5)
C10B C11B H11B 120.1
C12B C11B H11B 120.1
C11B C12B C13B 120.8(5)
C11B C12B H12B 119.6
C13B C12B H12B 119.6
C8B C13B C12B 119.5(5)
C8B C13B N2B 118.7(5)
C12B C13B N2B 121.8(5)
N2B C14B C15B 123.6(5)
N2B C14B H14B 118.2
C15B C14B H14B 118.2
C16B C15B C20B 120.5(5)
C16B C15B C14B 118.6(5)
C20B C15B C14B 120.9(5)
C17B C16B C15B 121.8(5)
C17B C16B H16B 119.1
C15B C16B H16B 119.1
C16B C17B C18B 118.6(5)
C16B C17B H17B 120.7
C18B C17B H17B 120.7
C17B C18B C19B 120.6(6)
C17B C18B H18B 119.7
C19B C18B H18B 119.7
C18B C19B C20B 121.5(5)
C18B C19B H19B 119.2
C20B C19B H19B 119.2
C19B C20B C15B 116.9(5)
C19B C20B Hg1 121.6(4)
C15B C20B Hg1 121.5(4)
C20D Hg3 C1C 174.85(19)
C20C Hg4 C1D 176.1(2)
C7C N1C C8C 120.7(4)
C14C N2C C13C 120.8(5)
C7D N1D C8D 119.7(4)
C14D N2D C13D 120.0(4)
C6C C1C C2C 116.4(5)
C6C C1C Hg3 121.4(4)
C2C C1C Hg3 122.2(4)
C3C C2C C1C 121.7(5)
C3C C2C H2CA 119.2
C1C C2C H2CA 119.2
C4C C3C C2C 121.1(5)
C4C C3C H3CA 119.5
C2C C3C H3CA 119.5
C3C C4C C5C 118.3(5)
C3C C4C H4CA 120.8
C5C C4C H4CA 120.8
C4C C5C C6C 121.3(5)
C4C C5C H5CA 119.3
C6C C5C H5CA 119.3
C5C C6C C1C 121.2(5)
C5C C6C C7C 117.8(5)
C1C C6C C7C 121.0(5)
N1C C7C C6C 123.4(5)
N1C C7C H7CA 118.3
C6C C7C H7CA 118.3
C9C C8C C13C 119.1(5)
C9C C8C N1C 123.2(5)
C13C C8C N1C 117.7(5)
C10C C9C C8C 121.0(6)
C10C C9C H9CA 119.5
C8C C9C H9CA 119.5
C11C C10C C9C 120.1(6)
C11C C10C H10C 120.0
C9C C10C H10C 120.0
C10C C11C C12C 119.5(5)
C10C C11C H11C 120.3
C12C C11C H11C 120.3
C13C C12C C11C 120.9(5)
C13C C12C H12C 119.5
C11C C12C H12C 119.5
C12C C13C C8C 119.5(5)
C12C C13C N2C 122.0(5)
C8C C13C N2C 118.3(5)
N2C C14C C15C 122.6(5)
N2C C14C H14C 118.7
C15C C14C H14C 118.7
C16C C15C C20C 121.9(5)
C16C C15C C14C 116.7(5)
C20C C15C C14C 121.4(5)
C17C C16C C15C 120.4(5)
C17C C16C H16C 119.8
C15C C16C H16C 119.8
C18C C17C C16C 119.1(5)
C18C C17C H17C 120.5
C16C C17C H17C 120.5
C17C C18C C19C 120.2(6)
C17C C18C H18C 119.9
C19C C18C H18C 119.9
C18C C19C C20C 122.1(5)
C18C C19C H19C 118.9
C20C C19C H19C 118.9
C15C C20C C19C 116.3(5)
C15C C20C Hg4 122.6(4)
C19C C20C Hg4 121.1(4)
C2D C1D C6D 117.1(5)
C2D C1D Hg4 122.5(4)
C6D C1D Hg4 120.4(3)
C3D C2D C1D 121.8(5)
C3D C2D H2DA 119.1
C1D C2D H2DA 119.1
C2D C3D C4D 120.6(5)
C2D C3D H3DA 119.7
C4D C3D H3DA 119.7
C5D C4D C3D 118.6(5)
C5D C4D H4DA 120.7
C3D C4D H4DA 120.7
C4D C5D C6D 121.2(5)
C4D C5D H5DA 119.4
C6D C5D H5DA 119.4
C5D C6D C1D 120.7(5)
C5D C6D C7D 118.5(5)
C1D C6D C7D 120.7(4)
N1D C7D C6D 122.7(5)
N1D C7D H7DA 118.6
C6D C7D H7DA 118.6
C9D C8D C13D 119.1(4)
C9D C8D N1D 122.2(4)
C13D C8D N1D 118.5(5)
C8D C9D C10D 121.5(5)
C8D C9D H9DA 119.3
C10D C9D H9DA 119.3
C9D C10D C11D 119.0(5)
C9D C10D H10D 120.5
C11D C10D H10D 120.5
C12D C11D C10D 120.4(5)
C12D C11D H11D 119.8
C10D C11D H11D 119.8
C11D C12D C13D 120.5(5)
C11D C12D H12D 119.7
C13D C12D H12D 119.7
C12D C13D C8D 119.5(5)
C12D C13D N2D 121.4(4)
C8D C13D N2D 119.1(4)
N2D C14D C15D 123.4(5)
N2D C14D H14D 118.3
C15D C14D H14D 118.3
C16D C15D C20D 121.5(5)
C16D C15D C14D 117.0(5)
C20D C15D C14D 121.5(5)
C17D C16D C15D 121.1(5)
C17D C16D H16D 119.5
C15D C16D H16D 119.5
C18D C17D C16D 118.7(5)
C18D C17D H17D 120.6
C16D C17D H17D 120.6
C17D C18D C19D 120.6(5)
C17D C18D H18D 119.7
C19D C18D H18D 119.7
C18D C19D C20D 121.8(5)
C18D C19D H19D 119.1
C20D C19D H19D 119.1
C15D C20D C19D 116.2(5)
C15D C20D Hg3 121.2(4)
C19D C20D Hg3 122.6(4)

loop_
_geom_bond_atom_site_label_1
_geom_bond_atom_site_label_2
_geom_bond_distance
Hg1 C20B 2.073(5)
Hg1 C1A 2.079(5)
Hg2 C20A 2.066(5)
Hg2 C1B 2.084(5)
N1A C7A 1.271(6)
N1A C8A 1.420(7)
N2A C14A 1.280(6)
N2A C13A 1.422(6)
N1B C7B 1.266(6)
N1B C8B 1.419(7)
N2B C14B 1.287(6)
N2B C13B 1.419(7)
C1A C2A 1.405(8)
C1A C6A 1.410(7)
C2A C3A 1.385(7)
C2A H2AA 0.9300
C3A C4A 1.388(8)
C3A H3AA 0.9300
C4A C5A 1.383(8)
C4A H4AA 0.9300
C5A C6A 1.390(7)
C5A H5AA 0.9300
C6A C7A 1.469(7)
C7A H7AA 0.9300
C8A C9A 1.397(7)
C8A C13A 1.415(7)
C9A C10A 1.372(8)
C9A H9AA 0.9300
C10A C11A 1.387(7)
C10A H10A 0.9300
C11A C12A 1.388(7)
C11A H11A 0.9300
C12A C13A 1.387(7)
C12A H12A 0.9300
C14A C15A 1.469(7)
C14A H14A 0.9300
C15A C16A 1.392(7)
C15A C20A 1.419(7)
C16A C17A 1.393(7)
C16A H16A 0.9300
C17A C18A 1.389(8)
C17A H17A 0.9300
C18A C19A 1.410(7)
C18A H18A 0.9300
C19A C20A 1.396(7)
C19A H19A 0.9300
C1B C2B 1.388(7)
C1B C6B 1.400(7)
C2B C3B 1.395(7)
C2B H2BA 0.9300
C3B C4B 1.388(8)
C3B H3BA 0.9300
C4B C5B 1.388(8)
C4B H4BA 0.9300
C5B C6B 1.408(7)
C5B H5BA 0.9300
C6B C7B 1.463(7)
C7B H7BA 0.9300
C8B C13B 1.390(7)
C8B C9B 1.396(7)
C9B C10B 1.400(8)
C9B H9BA 0.9300
C10B C11B 1.372(8)
C10B H10B 0.9300
C11B C12B 1.376(8)
C11B H11B 0.9300
C12B C13B 1.404(7)
C12B H12B 0.9300
C14B C15B 1.458(7)
C14B H14B 0.9300
C15B C16B 1.387(7)
C15B C20B 1.418(7)
C16B C17B 1.378(8)
C16B H16B 0.9300
C17B C18B 1.388(8)
C17B H17B 0.9300
C18B C19B 1.390(8)
C18B H18B 0.9300
C19B C20B 1.405(8)
C19B H19B 0.9300
Hg3 C20D 2.076(5)
Hg3 C1C 2.083(5)
Hg4 C20C 2.068(5)
Hg4 C1D 2.078(5)
N1C C7C 1.272(6)
N1C C8C 1.411(7)
N2C C14C 1.279(6)
N2C C13C 1.414(7)
N1D C7D 1.267(6)
N1D C8D 1.425(6)
N2D C14D 1.276(6)
N2D C13D 1.413(7)
C1C C6C 1.410(7)
C1C C2C 1.411(7)
C2C C3C 1.388(8)
C2C H2CA 0.9300
C3C C4C 1.385(8)
C3C H3CA 0.9300
C4C C5C 1.386(8)
C4C H4CA 0.9300
C5C C6C 1.393(7)
C5C H5CA 0.9300
C6C C7C 1.468(8)
C7C H7CA 0.9300
C8C C9C 1.400(7)
C8C C13C 1.404(7)
C9C C10C 1.388(8)
C9C H9CA 0.9300
C10C C11C 1.378(8)
C10C H10C 0.9300
C11C C12C 1.406(8)
C11C H11C 0.9300
C12C C13C 1.386(7)
C12C H12C 0.9300
C14C C15C 1.470(7)
C14C H14C 0.9300
C15C C16C 1.396(7)
C15C C20C 1.398(7)
C16C C17C 1.388(8)
C16C H16C 0.9300
C17C C18C 1.381(8)
C17C H17C 0.9300
C18C C19C 1.395(7)
C18C H18C 0.9300
C19C C20C 1.404(8)
C19C H19C 0.9300
C1D C2D 1.399(6)
C1D C6D 1.426(7)
C2D C3D 1.389(7)
C2D H2DA 0.9300
C3D C4D 1.404(8)
C3D H3DA 0.9300
C4D C5D 1.385(7)
C4D H4DA 0.9300
C5D C6D 1.393(7)
C5D H5DA 0.9300
C6D C7D 1.473(7)
C7D H7DA 0.9300
C8D C9D 1.385(7)
C8D C13D 1.410(7)
C9D C10D 1.386(7)
C9D H9DA 0.9300
C10D C11D 1.391(7)
C10D H10D 0.9300
C11D C12D 1.386(7)
C11D H11D 0.9300
C12D C13D 1.386(7)
C12D H12D 0.9300
C14D C15D 1.467(7)
C14D H14D 0.9300
C15D C16D 1.396(7)
C15D C20D 1.397(7)
C16D C17D 1.381(8)
C16D H16D 0.9300
C17D C18D 1.381(8)
C17D H17D 0.9300
C18D C19D 1.394(8)
C18D H18D 0.9300
C19D C20D 1.414(7)
C19D H19D 0.9300

loop_
_geom_torsion_atom_site_label_1
_geom_torsion_atom_site_label_2
_geom_torsion_atom_site_label_3
_geom_torsion_atom_site_label_4
_geom_torsion
C20B Hg1 C1A C2A -123(5)
C20B Hg1 C1A C6A 61(5)
C6A C1A C2A C3A -0.8(8)
Hg1 C1A C2A C3A -177.7(4)
C1A C2A C3A C4A 0.3(9)
C2A C3A C4A C5A 0.2(8)
C3A C4A C5A C6A -0.2(8)
C4A C5A C6A C1A -0.4(8)
C4A C5A C6A C7A 179.1(5)
C2A C1A C6A C5A 0.8(8)
Hg1 C1A C6A C5A 177.8(4)
C2A C1A C6A C7A -178.6(5)
Hg1 C1A C6A C7A -1.6(7)
C8A N1A C7A C6A -176.4(5)
C5A C6A C7A N1A -177.3(5)
C1A C6A C7A N1A 2.1(8)
C7A N1A C8A C9A 43.0(8)
C7A N1A C8A C13A -138.7(5)
C13A C8A C9A C10A 0.4(9)
N1A C8A C9A C10A 178.8(6)
C8A C9A C10A C11A 1.2(9)
C9A C10A C11A C12A -1.4(9)
C10A C11A C12A C13A 0.1(9)
C11A C12A C13A C8A 1.6(8)
C11A C12A C13A N2A 177.6(5)
C9A C8A C13A C12A -1.8(8)
N1A C8A C13A C12A 179.8(5)
C9A C8A C13A N2A -178.1(5)
N1A C8A C13A N2A 3.5(7)
C14A N2A C13A C12A 42.6(8)
C14A N2A C13A C8A -141.3(5)
C13A N2A C14A C15A -179.8(5)
N2A C14A C15A C16A -179.6(5)
N2A C14A C15A C20A -1.6(8)
C20A C15A C16A C17A -1.9(8)
C14A C15A C16A C17A 176.1(5)
C15A C16A C17A C18A 0.1(8)
C16A C17A C18A C19A 1.2(8)
C17A C18A C19A C20A -0.8(8)
C18A C19A C20A C15A -1.0(8)
C18A C19A C20A Hg2 -179.9(4)
C16A C15A C20A C19A 2.3(7)
C14A C15A C20A C19A -175.7(5)
C16A C15A C20A Hg2 -178.8(4)
C14A C15A C20A Hg2 3.2(7)
C1B Hg2 C20A C19A -67(3)
C1B Hg2 C20A C15A 114(2)
C20A Hg2 C1B C2B -74(2)
C20A Hg2 C1B C6B 104(2)
C6B C1B C2B C3B 0.2(8)
Hg2 C1B C2B C3B 179.1(4)
C1B C2B C3B C4B -1.0(9)
C2B C3B C4B C5B 1.5(8)
C3B C4B C5B C6B -1.2(8)
C2B C1B C6B C5B 0.1(8)
Hg2 C1B C6B C5B -178.8(4)
C2B C1B C6B C7B 179.3(5)
Hg2 C1B C6B C7B 0.5(7)
C4B C5B C6B C1B 0.4(8)
C4B C5B C6B C7B -178.9(5)
C8B N1B C7B C6B -178.7(5)
C1B C6B C7B N1B -1.6(8)
C5B C6B C7B N1B 177.7(5)
C7B N1B C8B C13B -134.6(5)
C7B N1B C8B C9B 51.3(7)
C13B C8B C9B C10B 3.1(8)
N1B C8B C9B C10B 177.2(4)
C8B C9B C10B C11B 0.0(8)
C9B C10B C11B C12B -1.1(8)
C10B C11B C12B C13B -0.9(7)
C9B C8B C13B C12B -5.0(7)
N1B C8B C13B C12B -179.3(4)
C9B C8B C13B N2B 177.5(4)
N1B C8B C13B N2B 3.2(7)
C11B C12B C13B C8B 4.0(7)
C11B C12B C13B N2B -178.6(4)
C14B N2B C13B C8B -136.4(5)
C14B N2B C13B C12B 46.2(7)
C13B N2B C14B C15B 178.6(5)
N2B C14B C15B C16B -179.4(5)
N2B C14B C15B C20B -1.5(8)
C20B C15B C16B C17B 1.2(9)
C14B C15B C16B C17B 179.2(6)
C15B C16B C17B C18B -1.7(10)
C16B C17B C18B C19B 1.0(10)
C17B C18B C19B C20B 0.2(9)
C18B C19B C20B C15B -0.8(8)
C18B C19B C20B Hg1 177.2(4)
C16B C15B C20B C19B 0.1(8)
C14B C15B C20B C19B -177.9(5)
C16B C15B C20B Hg1 -177.9(4)
C14B C15B C20B Hg1 4.1(7)
C1A Hg1 C20B C19B -18(5)
C1A Hg1 C20B C15B 160(5)
C20D Hg3 C1C C6C -128(2)
C20D Hg3 C1C C2C 50(3)
C6C C1C C2C C3C 0.9(8)
Hg3 C1C C2C C3C -177.3(4)
C1C C2C C3C C4C -0.2(9)
C2C C3C C4C C5C -0.9(9)
C3C C4C C5C C6C 1.2(9)
C4C C5C C6C C1C -0.4(8)
C4C C5C C6C C7C -179.7(5)
C2C C1C C6C C5C -0.6(8)
Hg3 C1C C6C C5C 177.6(4)
C2C C1C C6C C7C 178.6(5)
Hg3 C1C C6C C7C -3.2(7)
C8C N1C C7C C6C -179.5(5)
C5C C6C C7C N1C -179.1(5)
C1C C6C C7C N1C 1.7(8)
C7C N1C C8C C9C -43.9(7)
C7C N1C C8C C13C 138.3(5)
C13C C8C C9C C10C -1.9(7)
N1C C8C C9C C10C -179.7(5)
C8C C9C C10C C11C 0.9(8)
C9C C10C C11C C12C 0.4(8)
C10C C11C C12C C13C -0.8(8)
C11C C12C C13C C8C -0.2(8)
C11C C12C C13C N2C -174.6(5)
C9C C8C C13C C12C 1.5(7)
N1C C8C C13C C12C 179.4(4)
C9C C8C C13C N2C 176.1(4)
N1C C8C C13C N2C -6.0(7)
C14C N2C C13C C12C -48.1(7)
C14C N2C C13C C8C 137.4(5)
C13C N2C C14C C15C 177.8(5)
N2C C14C C15C C16C -179.4(5)
N2C C14C C15C C20C 0.7(8)
C20C C15C C16C C17C -0.7(8)
C14C C15C C16C C17C 179.4(5)
C15C C16C C17C C18C 0.5(8)
C16C C17C C18C C19C -0.5(9)
C17C C18C C19C C20C 0.7(9)
C16C C15C C20C C19C 0.8(8)
C14C C15C C20C C19C -179.2(5)
C16C C15C C20C Hg4 -178.8(4)
C14C C15C C20C Hg4 1.1(7)
C18C C19C C20C C15C -0.8(8)
C18C C19C C20C Hg4 178.8(4)
C1D Hg4 C20C C15C -145(3)
C1D Hg4 C20C C19C 36(3)
C20C Hg4 C1D C2D 100(3)
C20C Hg4 C1D C6D -78(3)
C6D C1D C2D C3D -0.6(8)
Hg4 C1D C2D C3D -178.9(4)
C1D C2D C3D C4D 0.3(9)
C2D C3D C4D C5D -0.1(8)
C3D C4D C5D C6D 0.2(8)
C4D C5D C6D C1D -0.5(8)
C4D C5D C6D C7D -179.0(5)
C2D C1D C6D C5D 0.7(8)
Hg4 C1D C6D C5D 179.0(4)
C2D C1D C6D C7D 179.2(5)
Hg4 C1D C6D C7D -2.5(7)
C8D N1D C7D C6D 176.5(5)
C5D C6D C7D N1D -179.5(5)
C1D C6D C7D N1D 1.9(8)
C7D N1D C8D C9D -44.0(7)
C7D N1D C8D C13D 141.9(5)
C13D C8D C9D C10D -1.9(8)
N1D C8D C9D C10D -176.0(5)
C8D C9D C10D C11D 0.9(8)
C9D C10D C11D C12D -0.3(8)
C10D C11D C12D C13D 0.8(9)
C11D C12D C13D C8D -1.8(8)
C11D C12D C13D N2D -178.9(5)
C9D C8D C13D C12D 2.3(8)
N1D C8D C13D C12D 176.6(5)
C9D C8D C13D N2D 179.5(5)
N1D C8D C13D N2D -6.2(7)
C14D N2D C13D C12D -40.0(7)
C14D N2D C13D C8D 142.9(5)
C13D N2D C14D C15D 174.2(4)
N2D C14D C15D C16D -175.2(5)
N2D C14D C15D C20D 3.2(8)
C20D C15D C16D C17D 2.4(8)
C14D C15D C16D C17D -179.2(5)
C15D C16D C17D C18D -1.0(8)
C16D C17D C18D C19D -0.3(9)
C17D C18D C19D C20D 0.3(9)
C16D C15D C20D C19D -2.3(8)
C14D C15D C20D C19D 179.4(5)
C16D C15D C20D Hg3 178.1(4)
C14D C15D C20D Hg3 -0.2(7)
C18D C19D C20D C15D 1.0(8)
C18D C19D C20D Hg3 -179.4(4)
C1C Hg3 C20D C15D -94(2)
C1C Hg3 C20D C19D 86(2)
